data_7214425
loop_
_publ_author_name
'Maloney, Andrew G. P.'
'Wood, Peter A.'
'Parsons, Simon'

_publ_section_title
;
 Competition between hydrogen bonding and dispersion interactions in the
 crystal structures of the primary amines
;
_journal_issue 19
_journal_name_full CrystEngComm
_journal_page_first 3867
_journal_paper_doi 10.1039/c3ce42639d
_journal_volume 16
_journal_year 2014
_chemical_absolute_configuration unk
_chemical_compound_source Aldrich
_chemical_formula_moiety 'C8 H19 N1'
_chemical_formula_sum 'C8 H19 N'
_chemical_formula_weight 129.25
_chemical_melting_point 268
_chemical_name_systematic octylamine
_space_group_IT_number 29
_symmetry_cell_setting orthorhombic
_symmetry_space_group_name_Hall 'P 2c -2ac'
_symmetry_space_group_name_H-M 'P c a 21'
_atom_sites_solution_hydrogens difmap
_atom_sites_solution_primary direct
_audit_creation_date 11-02-18
_audit_creation_method CRYSTALS_ver_14.11
_cell_angle_alpha 90
_cell_angle_beta 90
_cell_angle_gamma 90
_cell_formula_units_Z 4
_cell_length_a 7.0309(5)
_cell_length_b 22.3077(15)
_cell_length_c 5.5826(4)
_cell_measurement_reflns_used 4823
_cell_measurement_temperature 150
_cell_measurement_theta_max 27
_cell_measurement_theta_min 3
_cell_volume 875.59(11)
_computing_cell_refinement 'Apex2 (Bruker AXS, 2006)'
_computing_data_collection 'Apex2 (Bruker AXS, 2006)'
_computing_data_reduction 'Apex2 (Bruker AXS, 2006)'
_computing_molecular_graphics 'CAMERON (Watkin et al., 1996)'
_computing_publication_material 'CRYSTALS (Betteridge et al., 2003)'
_computing_structure_refinement 'CRYSTALS (Betteridge et al., 2003)'
_computing_structure_solution 'SIR92 (Altomare et al., 1994)'
_diffrn_ambient_temperature 150
_diffrn_measured_fraction_theta_full 0.997
_diffrn_measured_fraction_theta_max 0.993
_diffrn_measurement_device Area
_diffrn_measurement_device_type 'Bruker Kappa Apex2'
_diffrn_measurement_method \w
_diffrn_radiation_monochromator graphite
_diffrn_radiation_type 'Mo K\a'
_diffrn_radiation_wavelength 0.71073
_diffrn_reflns_av_R_equivalents 0.075
_diffrn_reflns_limit_h_max 8
_diffrn_reflns_limit_h_min 0
_diffrn_reflns_limit_k_max 27
_diffrn_reflns_limit_k_min 0
_diffrn_reflns_limit_l_max 6
_diffrn_reflns_limit_l_min 0
_diffrn_reflns_number 16559
_diffrn_reflns_theta_full 25.935
_diffrn_reflns_theta_max 26.464
_diffrn_reflns_theta_min 1.826
_diffrn_standards_number 0
_exptl_absorpt_coefficient_mu 0.056
_exptl_absorpt_correction_T_max 0.99
_exptl_absorpt_correction_T_min 0.65
_exptl_absorpt_correction_type multi-scan
_exptl_absorpt_process_details Twinabs
_exptl_crystal_colour colourless
_exptl_crystal_density_diffrn 0.980
_exptl_crystal_density_method 'not measured'
_exptl_crystal_description cylinder
_exptl_crystal_F_000 296
_exptl_crystal_size_max 2.000
_exptl_crystal_size_mid 0.230
_exptl_crystal_size_min 0.230
_refine_diff_density_max 0.17
_refine_diff_density_min -0.17
_refine_ls_extinction_method None
_refine_ls_goodness_of_fit_ref 1.0043
_refine_ls_hydrogen_treatment 'restrained refall'
_refine_ls_matrix_type full
_refine_ls_number_parameters 158
_refine_ls_number_reflns 998
_refine_ls_number_restraints 82
_refine_ls_R_factor_all 0.0550
_refine_ls_R_factor_gt 0.0536
_refine_ls_shift/su_max 0.0001564
_refine_ls_shift/su_mean 0.0000091
_refine_ls_structure_factor_coef Fsqd
_refine_ls_weighting_details
;
 Method, part 1, Chebychev polynomial, (Watkin, 1994, Prince, 1982) 
 [weight] = 1.0/[A~0~*T~0~(x)+A~1~*T~1~(x) ... +A~n-1~]*T~n-1~(x)] 
 where A~i~ are the Chebychev coefficients listed below and x= Fcalc/Fmax 
 Method = Robust Weighting (Prince, 1982) 
 W = [weight] * [1-(deltaF/6*sigmaF)^2^]^2^ 
 A~i~ are: 
 2.46 3.20 0.798 
;
_refine_ls_weighting_scheme calc
_refine_ls_wR_factor_all 0.1084
_refine_ls_wR_factor_gt 0.1062
_refine_ls_wR_factor_ref 0.1084
_reflns_limit_h_max 8
_reflns_limit_h_min 0
_reflns_limit_k_max 27
_reflns_limit_k_min 0
_reflns_limit_l_max 6
_reflns_limit_l_min 0
_reflns_number_gt 980
_reflns_number_total 998
_reflns_threshold_expression I>2.0\s(I)
_oxford_diffrn_Wilson_B_factor 2.48
_oxford_diffrn_Wilson_scale 18.11
_oxford_refine_ls_r_factor_ref 0.0550
_oxford_refine_ls_scale 0.2246(4)
_oxford_reflns_number_all 998
_oxford_reflns_threshold_expression_ref I>-10.0\s(I)
_oxford_structure_analysis_title 'Octylamine in Pca2(1)'
_cod_data_source_file c3ce42639d11.cif
_cod_data_source_block octylamine
_cod_depositor_comments
;
The following automatic conversions were performed:

'_symmetry_cell_setting' value 'Orthorhombic' changed to
'orthorhombic' according to
/usr/data/users/saulius/crontab/automatic-downloads/rss-feeds/RSC/lib/dictionaries/cif_core.dic
dictionary named 'cif_core.dic' version 2.4.2 from
2011-04-26.

'_atom_sites_solution_primary' value 'Direct' changed to
'direct' according to
/usr/data/users/saulius/crontab/automatic-downloads/rss-feeds/RSC/lib/dictionaries/cif_core.dic
dictionary named 'cif_core.dic' version 2.4.2 from 2011-04-26.

Automatic conversion script
Id: cif_fix_values 2281 2013-09-26 08:29:07Z andrius 
;
_cod_original_sg_symbol_H-M 'P c a 21 '
_cod_original_formula_sum 'C8 H19 N1'
_cod_database_code 7214425

loop_
_symmetry_equiv_pos_as_xyz
x,y,z
-x+1/2,y,z+1/2
x+1/2,-y,z
-x,-y,z+1/2

loop_
_atom_site_label
_atom_site_type_symbol
_atom_site_fract_x
_atom_site_fract_y
_atom_site_fract_z
_atom_site_U_iso_or_equiv
_atom_site_occupancy
_atom_site_adp_type
_atom_site_refinement_flags_posn
N1 N 0.5538(3) 0.02850(7) 0.2336(5) 0.0298 1.0000 Uani D
C2 C 0.4686(3) 0.08814(7) 0.2478(5) 0.0260 1.0000 Uani D
C3 C 0.5475(3) 0.12860(8) 0.4428(5) 0.0225 1.0000 Uani D
C4 C 0.4593(3) 0.19095(8) 0.4462(5) 0.0235 1.0000 Uani D
C5 C 0.5412(3) 0.23130(8) 0.6411(5) 0.0232 1.0000 Uani D
C6 C 0.4569(3) 0.29407(8) 0.6439(5) 0.0247 1.0000 Uani D
C7 C 0.5399(3) 0.33427(8) 0.8375(5) 0.0246 1.0000 Uani D
C8 C 0.4540(3) 0.39711(8) 0.8405(5) 0.0307 1.0000 Uani D
C9 C 0.5389(4) 0.43732(9) 1.0339(6) 0.0369 1.0000 Uani D
H22 H 0.487(3) 0.1075(8) 0.091(3) 0.0352(19) 1.0000 Uiso D
H21 H 0.331(2) 0.0840(7) 0.274(4) 0.0335(19) 1.0000 Uiso D
H32 H 0.684(2) 0.1317(7) 0.422(4) 0.0311(19) 1.0000 Uiso D
H31 H 0.525(3) 0.1096(8) 0.598(3) 0.0307(19) 1.0000 Uiso D
H42 H 0.482(3) 0.2110(8) 0.292(3) 0.0318(19) 1.0000 Uiso D
H41 H 0.321(2) 0.1871(7) 0.470(4) 0.0319(19) 1.0000 Uiso D
H52 H 0.678(2) 0.2335(7) 0.617(3) 0.0316(19) 1.0000 Uiso D
H51 H 0.515(3) 0.2127(8) 0.797(3) 0.0303(19) 1.0000 Uiso D
H61 H 0.485(3) 0.3129(8) 0.488(3) 0.0324(19) 1.0000 Uiso D
H62 H 0.318(2) 0.2905(7) 0.665(4) 0.0321(19) 1.0000 Uiso D
H71 H 0.678(2) 0.3371(7) 0.811(4) 0.0335(19) 1.0000 Uiso D
H72 H 0.517(3) 0.3156(8) 0.993(3) 0.0341(19) 1.0000 Uiso D
H81 H 0.477(3) 0.4149(8) 0.683(3) 0.0408(19) 1.0000 Uiso D
H82 H 0.318(2) 0.3932(8) 0.869(3) 0.0412(19) 1.0000 Uiso D
H92 H 0.482(3) 0.4762(7) 1.034(5) 0.0614(19) 1.0000 Uiso D
H93 H 0.674(2) 0.4410(9) 1.007(4) 0.0618(19) 1.0000 Uiso D
H91 H 0.518(3) 0.4200(10) 1.193(3) 0.0617(19) 1.0000 Uiso D
H12 H 0.675(2) 0.0287(8) 0.210(7) 0.0396(19) 1.0000 Uiso D
H11 H 0.545(4) 0.0084(9) 0.369(3) 0.0403(19) 1.0000 Uiso D

loop_
_atom_site_aniso_label
_atom_site_aniso_U_11
_atom_site_aniso_U_22
_atom_site_aniso_U_33
_atom_site_aniso_U_23
_atom_site_aniso_U_13
_atom_site_aniso_U_12
N1 0.0414(10) 0.0233(7) 0.0246(9) -0.0021(8) -0.0008(11) 0.0014(8)
C2 0.0292(10) 0.0271(9) 0.0217(10) -0.0017(9) -0.0023(13) -0.0008(8)
C3 0.0256(10) 0.0229(8) 0.0191(8) -0.0009(8) -0.0023(11) 0.0006(8)
C4 0.0210(10) 0.0260(9) 0.0235(9) -0.0004(9) -0.0003(11) -0.0013(8)
C5 0.0243(10) 0.0250(9) 0.0202(9) -0.0011(7) -0.0019(11) 0.0007(9)
C6 0.0235(10) 0.0257(9) 0.0249(11) -0.0011(8) -0.0011(11) -0.0012(8)
C7 0.0283(11) 0.0247(8) 0.0209(9) -0.0008(9) 0.0002(11) -0.0001(8)
C8 0.0325(11) 0.0261(9) 0.0336(12) -0.0012(10) -0.0020(12) 0.0006(9)
C9 0.0460(12) 0.0292(9) 0.0356(11) -0.0061(10) -0.0022(15) 0.0010(10)

loop_
_atom_type_symbol
_atom_type_scat_dispersion_real
_atom_type_scat_dispersion_imag
_atom_type_scat_Cromer_Mann_a1
_atom_type_scat_Cromer_Mann_b1
_atom_type_scat_Cromer_Mann_a2
_atom_type_scat_Cromer_Mann_b2
_atom_type_scat_Cromer_Mann_a3
_atom_type_scat_Cromer_Mann_b3
_atom_type_scat_Cromer_Mann_a4
_atom_type_scat_Cromer_Mann_b4
_atom_type_scat_Cromer_Mann_c
_atom_type_scat_source
C 0.0033 0.0016 2.3100 20.8439 1.0200 10.2075 1.5886 0.5687 0.8650 51.6512 0.2156 'International Tables Vol C 4.2.6.8 and 6.1.1.4'
H 0.0000 0.0000 0.4930 10.5109 0.3229 26.1257 0.1402 3.1424 0.0408 57.7998 0.0030 'International Tables Vol C 4.2.6.8 and 6.1.1.4'
N 0.0061 0.0033 12.2126 0.0057 3.1322 9.8933 2.0125 28.9975 1.1663 0.5826 -11.5290 'International Tables Vol C 4.2.6.8 and 6.1.1.4'

loop_
_geom_angle_atom_site_label_1
_geom_angle_atom_site_label_2
_geom_angle_atom_site_label_3
_geom_angle
_geom_angle_publ_flag
C2 N1 H12 114.1(12) no
C2 N1 H11 112.8(13) no
H12 N1 H11 102(3) no
N1 C2 C3 115.47(17) yes
N1 C2 H22 107.3(11) no
C3 C2 H22 109.1(11) no
N1 C2 H21 109.0(9) no
C3 C2 H21 107.9(11) no
H22 C2 H21 107.8(14) no
C2 C3 C4 113.75(16) yes
C2 C3 H32 108.6(11) no
C4 C3 H32 109.9(10) no
C2 C3 H31 108.4(11) no
C4 C3 H31 108.6(11) no
H32 C3 H31 107.3(13) no
C3 C4 C5 113.22(15) yes
C3 C4 H42 109.7(11) no
C5 C4 H42 107.2(11) no
C3 C4 H41 108.8(9) no
C5 C4 H41 109.2(11) no
H42 C4 H41 108.6(13) no
C4 C5 C6 113.82(15) yes
C4 C5 H52 107.7(11) no
C6 C5 H52 109.9(10) no
C4 C5 H51 108.2(11) no
C6 C5 H51 107.8(11) no
H52 C5 H51 109.3(14) no
C5 C6 C7 113.63(16) yes
C5 C6 H61 107.8(12) no
C7 C6 H61 107.3(11) no
C5 C6 H62 108.3(9) no
C7 C6 H62 109.9(11) no
H61 C6 H62 109.9(14) no
C6 C7 C8 113.42(17) yes
C6 C7 H71 108.0(12) no
C8 C7 H71 109.4(10) no
C6 C7 H72 108.4(11) no
C8 C7 H72 108.4(11) no
H71 C7 H72 109.1(14) no
C7 C8 C9 113.14(19) yes
C7 C8 H81 107.3(12) no
C9 C8 H81 109.6(11) no
C7 C8 H82 107.9(10) no
C9 C8 H82 108.8(11) no
H81 C8 H82 110.0(14) no
C8 C9 H92 111.9(14) no
C8 C9 H93 109.0(13) no
H92 C9 H93 109.5(14) no
C8 C9 H91 110.5(13) no
H92 C9 H91 107.1(15) no
H93 C9 H91 108.8(15) no

loop_
_geom_bond_atom_site_label_1
_geom_bond_atom_site_label_2
_geom_bond_distance
_geom_bond_publ_flag
N1 C2 1.461(2) yes
N1 H12 0.864(15) no
N1 H11 0.880(17) no
C2 C3 1.519(3) yes
C2 H22 0.984(16) no
C2 H21 0.980(14) no
C3 C4 1.523(2) yes
C3 H32 0.968(14) no
C3 H31 0.976(16) no
C4 C5 1.525(2) yes
C4 H42 0.985(17) no
C4 H41 0.984(14) no
C5 C6 1.521(2) yes
C5 H52 0.974(14) no
C5 H51 0.982(17) no
C6 C7 1.521(3) yes
C6 H61 0.984(16) no
C6 H62 0.988(14) no
C7 C8 1.526(3) yes
C7 H71 0.981(14) no
C7 H72 0.976(16) no
C8 C9 1.525(3) yes
C8 H81 0.978(17) no
C8 H82 0.973(14) no
C9 H92 0.954(16) no
C9 H93 0.962(15) no
C9 H91 0.977(18) no
